data_7051205
loop_
_publ_author_name
'Collings, Jonathan C.'
'Roscoe, Karl P.'
'Thomas, Rhodri Ll.'
'Batsanov, Andrei S.'
'Stimson, Lorna M.'
'Howard, Judith A. K.'
'Marder, Todd B.'

_publ_section_title
;
 Arene-perfluoroarene interactions in crystal engineering. Part 3.
 Single-crystal structures of 1 : 1 complexes of octafluoronaphthalene
 with fused-ring polyaromatic hydrocarbons
;
_journal_coden_ASTM NJCHE5
_journal_issue 11
_journal_name_full 'New Journal of Chemistry'
_journal_page_first 1410
_journal_page_last 1417
_journal_paper_doi 10.1039/b105502j
_journal_volume 25
_journal_year 2001
_chemical_formula_moiety 'C10 F8,C16 H10'
_chemical_formula_sum 'C26 H10 F8'
_chemical_formula_weight 474.34
_chemical_melting_point 522.1(10)
_chemical_name_systematic
; 
perfluoronaphthalene pyrene complex (1:1)  
;
_space_group_IT_number 2
_symmetry_cell_setting triclinic
_symmetry_space_group_name_Hall '-P 1'
_symmetry_space_group_name_H-M 'P -1'
_atom_sites_solution_hydrogens difmap
_atom_sites_solution_primary direct
_atom_sites_solution_secondary difmap
_audit_creation_method SHELXL-97
_cell_angle_alpha 107.51(1)
_cell_angle_beta 105.23(1)
_cell_angle_gamma 106.82(1)
_cell_formula_units_Z 1
_cell_length_a 6.725(1)
_cell_length_b 8.864(1)
_cell_length_c 9.488(1)
_cell_measurement_reflns_used 331
_cell_measurement_temperature 120(2)
_cell_measurement_theta_max 26.3
_cell_measurement_theta_min 10.3
_cell_volume 476.90(12)
_computing_cell_refinement 'Bruker SMART'
_computing_data_collection 'Bruker SMART'
_computing_data_reduction 'Bruker SHELXTL'
_computing_molecular_graphics 'Bruker SHELXTL'
_computing_publication_material 'Bruker SHELXTL'
_computing_structure_refinement 'SHELXL-97 (Sheldrick, 1997)'
_computing_structure_solution 'SHELXS-97 (Sheldrick, 1990)'
_diffrn_ambient_temperature 120(2)
_diffrn_detector_area_resol_mean 8
_diffrn_measured_fraction_theta_full 0.995
_diffrn_measured_fraction_theta_max 0.995
_diffrn_measurement_device_type 'SMART 1K CCD area detector'
_diffrn_measurement_method '\w scans'
_diffrn_radiation_monochromator graphite
_diffrn_radiation_source 'fine-focus sealed tube'
_diffrn_radiation_type MoK\a
_diffrn_radiation_wavelength 0.71073
_diffrn_reflns_av_R_equivalents 0.0467
_diffrn_reflns_av_sigmaI/netI 0.0519
_diffrn_reflns_limit_h_max 7
_diffrn_reflns_limit_h_min -7
_diffrn_reflns_limit_k_max 10
_diffrn_reflns_limit_k_min -10
_diffrn_reflns_limit_l_max 11
_diffrn_reflns_limit_l_min -7
_diffrn_reflns_number 2866
_diffrn_reflns_theta_full 25.00
_diffrn_reflns_theta_max 25.00
_diffrn_reflns_theta_min 2.44
_diffrn_standards_decay_% 0.2
_exptl_absorpt_coefficient_mu 0.150
_exptl_absorpt_correction_type none
_exptl_crystal_colour colorless
_exptl_crystal_density_diffrn 1.652
_exptl_crystal_density_method 'not measured'
_exptl_crystal_description needle
_exptl_crystal_F_000 238
_exptl_crystal_size_max 0.55
_exptl_crystal_size_mid 0.08
_exptl_crystal_size_min 0.04
_refine_diff_density_max 0.200
_refine_diff_density_min -0.197
_refine_diff_density_rms 0.050
_refine_ls_extinction_method none
_refine_ls_goodness_of_fit_ref 1.014
_refine_ls_hydrogen_treatment refall
_refine_ls_matrix_type full
_refine_ls_number_parameters 174
_refine_ls_number_reflns 1661
_refine_ls_number_restraints 0
_refine_ls_restrained_S_all 1.014
_refine_ls_R_factor_all 0.0771
_refine_ls_R_factor_gt 0.0442
_refine_ls_shift/su_max 0.000
_refine_ls_shift/su_mean 0.000
_refine_ls_structure_factor_coef Fsqd
_refine_ls_weighting_details 'calc w==1/[\s^2^(Fo^2^)+(0.0591P)^2^+0.0000P] where P==(Fo^2^+2Fc^2^)/3'
_refine_ls_weighting_scheme calc
_refine_ls_wR_factor_gt 0.1017
_refine_ls_wR_factor_ref 0.1153
_reflns_number_gt 1106
_reflns_number_total 1661
_reflns_threshold_expression I>2\s(I)
_cod_data_source_file b105502j.txt
_cod_data_source_block 3
_cod_depositor_comments
;
The following automatic conversions were performed:

'_chemical_melting_point' value '248--250\% C' was changed to
'522.1(10)' - it was converted from degrees Celsius(C) to Kelvins(K),
the average value was taken and precision was estimated.

Automatic conversion script
Id: cif_fix_values 1569 2011-02-09 13:29:24Z adriana 

 Updated bibliographic information.

 Antanas Vaitkus,
 2019-10-03
;
_cod_original_cell_volume 476.9(1)
_cod_original_sg_symbol_H-M P-1
_cod_database_code 7051205

loop_
_symmetry_equiv_pos_as_xyz
'x, y, z'
'-x, -y, -z'

loop_
_atom_site_label
_atom_site_type_symbol
_atom_site_fract_x
_atom_site_fract_y
_atom_site_fract_z
_atom_site_U_iso_or_equiv
_atom_site_adp_type
_atom_site_occupancy
_atom_site_symmetry_multiplicity
_atom_site_calc_flag
_atom_site_refinement_flags
_atom_site_disorder_assembly
_atom_site_disorder_group
F1 F 0.3891(2) 0.14979(16) 0.51281(15) 0.0321(4) Uani 1 1 d . . .
F2 F 0.2314(2) 0.02898(16) 0.19297(16) 0.0395(4) Uani 1 1 d . . .
F3 F 0.2519(2) 0.24496(17) 0.04342(14) 0.0362(4) Uani 1 1 d . . .
F4 F 0.4302(2) 0.58963(17) 0.21227(15) 0.0316(4) Uani 1 1 d . . .
C1 C 0.4016(3) 0.2628(3) 0.4434(3) 0.0231(5) Uani 1 1 d . . .
C2 C 0.3216(4) 0.2002(3) 0.2822(3) 0.0270(6) Uani 1 1 d . . .
C3 C 0.3320(4) 0.3123(3) 0.2038(3) 0.0257(5) Uani 1 1 d . . .
C4 C 0.4211(3) 0.4856(3) 0.2916(3) 0.0222(5) Uani 1 1 d . . .
C5 C 0.5057(3) 0.5579(3) 0.4602(3) 0.0198(5) Uani 1 1 d . . .
C6 C 0.7820(4) 0.3044(3) 0.0795(3) 0.0286(6) Uani 1 1 d . . .
H6 H 0.721(4) 0.249(3) -0.031(3) 0.032(7) Uiso 1 1 d . . .
C7 C 0.7809(4) 0.2024(3) 0.1654(3) 0.0267(6) Uani 1 1 d . . .
H7 H 0.719(4) 0.081(3) 0.113(3) 0.033(7) Uiso 1 1 d . . .
C8 C 0.8657(3) 0.2765(3) 0.3327(3) 0.0219(5) Uani 1 1 d . . .
C9 C 0.9554(3) 0.4598(3) 0.4147(3) 0.0200(5) Uani 1 1 d . . .
C10 C 0.9572(3) 0.5639(3) 0.3245(3) 0.0219(5) Uani 1 1 d . . .
C11 C 0.8684(4) 0.4828(3) 0.1574(3) 0.0262(6) Uani 1 1 d . . .
H11 H 0.869(4) 0.552(3) 0.095(3) 0.027(6) Uiso 1 1 d . . .
C12 C 0.8677(4) 0.1760(3) 0.4274(3) 0.0257(5) Uani 1 1 d . . .
H12 H 0.807(4) 0.055(3) 0.373(3) 0.034(7) Uiso 1 1 d . . .
C13 C 0.9503(4) 0.2510(3) 0.5885(3) 0.0254(6) Uani 1 1 d . . .
H13 H 0.950(4) 0.188(3) 0.649(3) 0.040(7) Uiso 1 1 d . . .

loop_
_atom_site_aniso_label
_atom_site_aniso_U_11
_atom_site_aniso_U_22
_atom_site_aniso_U_33
_atom_site_aniso_U_23
_atom_site_aniso_U_13
_atom_site_aniso_U_12
F1 0.0375(8) 0.0259(7) 0.0435(9) 0.0229(6) 0.0198(7) 0.0141(6)
F2 0.0425(9) 0.0238(8) 0.0399(9) 0.0036(6) 0.0144(7) 0.0078(7)
F3 0.0339(8) 0.0463(9) 0.0215(8) 0.0083(6) 0.0072(6) 0.0155(7)
F4 0.0340(8) 0.0413(8) 0.0322(8) 0.0257(6) 0.0154(6) 0.0188(7)
C1 0.0158(12) 0.0271(13) 0.0330(14) 0.0176(11) 0.0123(10) 0.0093(10)
C2 0.0217(13) 0.0226(12) 0.0334(14) 0.0071(11) 0.0121(11) 0.0076(10)
C3 0.0185(12) 0.0358(14) 0.0203(13) 0.0079(11) 0.0079(10) 0.0106(11)
C4 0.0180(12) 0.0326(13) 0.0255(13) 0.0196(11) 0.0102(10) 0.0130(11)
C5 0.0132(11) 0.0263(13) 0.0260(13) 0.0140(10) 0.0094(10) 0.0110(10)
C6 0.0268(13) 0.0375(14) 0.0232(14) 0.0113(12) 0.0103(11) 0.0159(11)
C7 0.0215(13) 0.0302(14) 0.0282(14) 0.0097(11) 0.0103(10) 0.0114(11)
C8 0.0153(12) 0.0256(13) 0.0288(13) 0.0130(10) 0.0106(10) 0.0098(10)
C9 0.0129(11) 0.0265(12) 0.0251(12) 0.0132(10) 0.0099(9) 0.0088(9)
C10 0.0157(11) 0.0309(13) 0.0270(13) 0.0163(10) 0.0111(10) 0.0126(10)
C11 0.0253(13) 0.0401(14) 0.0277(14) 0.0221(12) 0.0158(11) 0.0187(11)
C12 0.0236(13) 0.0231(13) 0.0341(15) 0.0131(11) 0.0145(11) 0.0099(11)
C13 0.0238(13) 0.0311(14) 0.0346(15) 0.0227(12) 0.0155(11) 0.0153(11)

loop_
_atom_type_symbol
_atom_type_description
_atom_type_scat_dispersion_real
_atom_type_scat_dispersion_imag
_atom_type_scat_source
C C 0.0033 0.0016 'International Tables Vol C Tables 4.2.6.8 and 6.1.1.4'
H H 0.0000 0.0000 'International Tables Vol C Tables 4.2.6.8 and 6.1.1.4'
F F 0.0171 0.0103 'International Tables Vol C Tables 4.2.6.8 and 6.1.1.4'

loop_
_geom_angle_atom_site_label_1
_geom_angle_atom_site_label_2
_geom_angle_atom_site_label_3
_geom_angle
_geom_angle_site_symmetry_1
_geom_angle_site_symmetry_3
_geom_angle_publ_flag
F1 C1 C2 118.5(2) . . ?
F1 C1 C5 119.80(19) . 2_666 ?
C2 C1 C5 121.7(2) . 2_666 ?
F2 C2 C1 120.6(2) . . ?
F2 C2 C3 118.6(2) . . ?
C1 C2 C3 120.8(2) . . ?
F3 C3 C4 121.5(2) . . ?
F3 C3 C2 118.9(2) . . ?
C4 C3 C2 119.5(2) . . ?
F4 C4 C3 117.92(19) . . ?
F4 C4 C5 119.98(19) . . ?
C3 C4 C5 122.1(2) . . ?
C4 C5 C1 124.14(19) . 2_666 ?
C4 C5 C5 118.1(2) . 2_666 ?
C1 C5 C5 117.8(2) 2_666 2_666 ?
C11 C6 C7 120.8(2) . . ?
C11 C6 H6 121.5(14) . . ?
C7 C6 H6 117.7(14) . . ?
C6 C7 C8 121.0(2) . . ?
C6 C7 H7 121.0(14) . . ?
C8 C7 H7 118.0(14) . . ?
C7 C8 C9 118.9(2) . . ?
C7 C8 C12 123.1(2) . . ?
C9 C8 C12 118.0(2) . . ?
C9 C9 C8 120.6(2) 2_766 . ?
C9 C9 C10 119.8(3) 2_766 . ?
C8 C9 C10 119.5(2) . . ?
C11 C10 C9 119.1(2) . . ?
C11 C10 C13 122.9(2) . 2_766 ?
C9 C10 C13 118.0(2) . 2_766 ?
C6 C11 C10 120.7(2) . . ?
C6 C11 H11 119.5(13) . . ?
C10 C11 H11 119.8(14) . . ?
C13 C12 C8 121.8(2) . . ?
C13 C12 H12 120.7(14) . . ?
C8 C12 H12 117.6(14) . . ?
C12 C13 C10 121.7(2) . 2_766 ?
C12 C13 H13 122.2(16) . . ?
C10 C13 H13 116.0(16) 2_766 . ?

loop_
_geom_bond_atom_site_label_1
_geom_bond_atom_site_label_2
_geom_bond_distance
_geom_bond_site_symmetry_2
_geom_bond_publ_flag
F1 C1 1.350(2) . ?
F2 C2 1.346(3) . ?
F3 C3 1.342(2) . ?
F4 C4 1.353(2) . ?
C1 C2 1.350(3) . ?
C1 C5 1.415(3) 2_666 ?
C2 C3 1.405(3) . ?
C3 C4 1.359(3) . ?
C4 C5 1.410(3) . ?
C5 C1 1.415(3) 2_666 ?
C5 C5 1.442(4) 2_666 ?
C6 C11 1.387(3) . ?
C6 C7 1.387(3) . ?
C6 H6 0.93(2) . ?
C7 C8 1.399(3) . ?
C7 H7 0.94(2) . ?
C8 C9 1.427(3) . ?
C8 C12 1.443(3) . ?
C9 C9 1.426(4) 2_766 ?
C9 C10 1.435(3) . ?
C10 C11 1.398(3) . ?
C10 C13 1.445(3) 2_766 ?
C11 H11 0.97(2) . ?
C12 C13 1.347(3) . ?
C12 H12 0.94(2) . ?
C13 C10 1.445(3) 2_766 ?
C13 H13 0.92(2) . ?
